data_4318559
loop_
_publ_author_name
'Zengquan Qin'
'Michael C. Jennings'
'Richard J. Puddephatt'
'Kenneth W. Muir'

_publ_section_title
;
 Self-Assembly of Polymer and Sheet Structures in Palladium(II) Complexes
 Containing Carboxylic Acid Substituents
;
_journal_name_full 'Inorganic Chemistry'
_journal_page_first 5174
_journal_page_last 5186
_journal_paper_doi 10.1021/ic020239b
_journal_volume 41
_journal_year 2002
_chemical_formula_moiety 'C18 H18 Cl2 N2 O8 Pd, 4(H2 O)'
_chemical_formula_sum 'C18 H26 Cl2 N2 O12 Pd'
_chemical_formula_weight 639.71
_chemical_name_systematic
;

  ?
;
_space_group_IT_number 12
_symmetry_cell_setting monoclinic
_symmetry_space_group_name_Hall '-C 2y'
_symmetry_space_group_name_H-M 'C 1 2/m 1'
_atom_sites_solution_hydrogens geom
_atom_sites_solution_primary direct
_atom_sites_solution_secondary difmap
_audit_creation_method SHELXL-97
_cell_angle_alpha 90.00
_cell_angle_beta 116.12(3)
_cell_angle_gamma 90.00
_cell_formula_units_Z 2
_cell_length_a 11.625(2)
_cell_length_b 20.765(4)
_cell_length_c 6.5940(10)
_cell_measurement_temperature 150(2)
_cell_volume 1429.2(6)
_computing_structure_refinement 'SHELXL-97 (Sheldrick, 1997)'
_computing_structure_solution 'SHELXS-97 (Sheldrick, 1990)'
_diffrn_ambient_temperature 150(2)
_diffrn_measured_fraction_theta_full 0.452
_diffrn_measured_fraction_theta_max 0.452
_diffrn_measurement_device_type 'Bruker SMART CCD diffractometer'
_diffrn_measurement_method '\w scans'
_diffrn_radiation_source synchrotron
_diffrn_radiation_type X-rays
_diffrn_radiation_wavelength 0.69150
_diffrn_reflns_av_R_equivalents 0.0662
_diffrn_reflns_av_sigmaI/netI 0.0578
_diffrn_reflns_limit_h_max 15
_diffrn_reflns_limit_h_min -14
_diffrn_reflns_limit_k_max 20
_diffrn_reflns_limit_k_min -26
_diffrn_reflns_limit_l_max 8
_diffrn_reflns_limit_l_min -8
_diffrn_reflns_number 4263
_diffrn_reflns_theta_full 27.07
_diffrn_reflns_theta_max 27.07
_diffrn_reflns_theta_min 2.12
_exptl_absorpt_coefficient_mu 0.891
_exptl_absorpt_correction_type none
_exptl_crystal_colour yellow
_exptl_crystal_density_diffrn 1.487
_exptl_crystal_density_method 'not measured'
_exptl_crystal_description needle
_exptl_crystal_F_000 648
_exptl_crystal_size_max 0.06
_exptl_crystal_size_mid 0.02
_exptl_crystal_size_min 0.02
_refine_diff_density_max 1.292
_refine_diff_density_min -0.779
_refine_diff_density_rms 0.138
_refine_ls_extinction_method none
_refine_ls_goodness_of_fit_ref 1.051
_refine_ls_hydrogen_treatment mixed
_refine_ls_matrix_type full
_refine_ls_number_parameters 100
_refine_ls_number_reflns 1594
_refine_ls_number_restraints 0
_refine_ls_restrained_S_all 1.051
_refine_ls_R_factor_all 0.0473
_refine_ls_R_factor_gt 0.0438
_refine_ls_shift/su_max 0.000
_refine_ls_shift/su_mean 0.000
_refine_ls_structure_factor_coef Fsqd
_refine_ls_weighting_details 'w=1/[\s^2^(Fo^2^)+(0.0731P)^2^+0.0000P] where P=(Fo^2^+2Fc^2^)/3'
_refine_ls_weighting_scheme calc
_refine_ls_wR_factor_gt 0.1087
_refine_ls_wR_factor_ref 0.1107
_reflns_number_gt 1467
_reflns_number_total 1594
_reflns_threshold_expression >2sigma(I)
_cod_data_source_file ic020239b_08.cif
_cod_data_source_block complex10
_cod_depositor_comments
;
The following automatic conversions were performed:

'_refine_ls_weighting_scheme' value 'calc
w=1/[\s^2^(Fo^2^)+(0.0731P)^2^+0.0000P] where P=(Fo^2^+2Fc^2^)/3' was
changed to 'calc'. New tag '_refine_ls_weighting_details' was
created. The value of the new tag was set to
'w=1/[\s^2^(Fo^2^)+(0.0731P)^2^+0.0000P] where P=(Fo^2^+2Fc^2^)/3'.

Automatic conversion script
Id: cif_fix_values 3143 2015-03-26 13:38:13Z robertas 
;
_cod_original_cell_volume 1429.2(4)
_cod_original_sg_symbol_H-M 'C 2/m'
_cod_database_code 4318559

loop_
_symmetry_equiv_pos_as_xyz
'x, y, z'
'-x, y, -z'
'x+1/2, y+1/2, z'
'-x+1/2, y+1/2, -z'
'-x, -y, -z'
'x, -y, z'
'-x+1/2, -y+1/2, -z'
'x+1/2, -y+1/2, z'

loop_
_atom_site_label
_atom_site_type_symbol
_atom_site_fract_x
_atom_site_fract_y
_atom_site_fract_z
_atom_site_U_iso_or_equiv
_atom_site_adp_type
_atom_site_occupancy
_atom_site_calc_flag
_atom_site_refinement_flags
_atom_site_disorder_assembly
_atom_site_disorder_group
Pd Pd 0.0000 0.0000 0.0000 0.02058(18) Uani 1 d S . .
Cl Cl -0.16461(11) 0.0000 -0.3622(2) 0.0322(3) Uani 1 d S . .
O1 O 0.1534(2) 0.21118(11) -0.3670(4) 0.0363(6) Uani 1 d . . .
O2 O 0.1227(2) 0.29761(10) -0.1976(4) 0.0341(6) Uani 1 d . . .
H2 H 0.1541 0.3223 -0.2866 0.076 Uiso 1 d . . .
N N 0.0000 0.09934(16) 0.0000 0.0213(7) Uani 1 d S . .
C1 C 0.0671(3) 0.13152(14) -0.0922(5) 0.0239(6) Uani 1 d . . .
C2 C 0.0618(3) 0.19853(13) -0.1064(5) 0.0213(6) Uani 1 d . . .
C3 C 0.0000 0.23182(19) 0.0000 0.0213(8) Uani 1 d S . .
H3 H 0.0000 0.2776 0.0000 0.026 Uiso 1 calc SR . .
C4 C 0.1498(4) 0.09086(16) -0.1642(8) 0.0409(9) Uani 1 d . . .
H4A H 0.2184 0.1174 -0.1681 0.061 Uiso 1 calc R . .
H4B H 0.0975 0.0731 -0.3148 0.061 Uiso 1 calc R . .
H4C H 0.1873 0.0555 -0.0564 0.061 Uiso 1 calc R . .
C5 C 0.1182(3) 0.23557(14) -0.2368(5) 0.0246(6) Uani 1 d . . .
O3 O 0.2061(3) 0.35648(12) 0.5491(5) 0.0401(7) Uani 1 d . . .
H31 H 0.2500(18) 0.3390(7) 0.5039(18) 0.043(12) Uiso 1 d R . .
H32 H 0.2292(10) 0.3840(11) 0.5717(10) 0.066(19) Uiso 1 d R . .
C6 C 0.5160(19) 0.0169(8) 0.120(3) 0.035(5) Uiso 0.17 d P . .
C7 C 0.488(3) 0.009(3) 0.333(6) 0.091(12) Uiso 0.17 d P . .
C8 C 0.568(2) 0.0698(14) 0.177(4) 0.047(6) Uiso 0.17 d P . .

loop_
_atom_site_aniso_label
_atom_site_aniso_U_11
_atom_site_aniso_U_22
_atom_site_aniso_U_33
_atom_site_aniso_U_23
_atom_site_aniso_U_13
_atom_site_aniso_U_12
Pd 0.0295(3) 0.0148(2) 0.0264(3) 0.000 0.0205(2) 0.000
Cl 0.0424(6) 0.0254(5) 0.0298(6) 0.000 0.0170(6) 0.000
O1 0.0529(15) 0.0330(12) 0.0417(15) 0.0016(11) 0.0379(14) 0.0012(11)
O2 0.0529(14) 0.0224(11) 0.0438(15) -0.0016(10) 0.0367(13) -0.0072(10)
N 0.0250(16) 0.0198(16) 0.0266(19) 0.000 0.0183(15) 0.000
C1 0.0312(15) 0.0213(13) 0.0274(16) -0.0044(12) 0.0205(14) -0.0028(11)
C2 0.0246(13) 0.0219(14) 0.0235(14) -0.0007(12) 0.0159(12) -0.0032(11)
C3 0.0260(19) 0.0177(18) 0.024(2) 0.000 0.0142(17) 0.000
C4 0.058(2) 0.0236(16) 0.070(3) -0.0130(16) 0.055(2) -0.0081(15)
C5 0.0292(14) 0.0251(15) 0.0253(15) 0.0005(12) 0.0171(13) -0.0022(12)
O3 0.0577(16) 0.0267(13) 0.0574(18) -0.0053(12) 0.0451(16) -0.0095(12)

loop_
_atom_type_symbol
_atom_type_description
_atom_type_scat_dispersion_real
_atom_type_scat_dispersion_imag
_atom_type_scat_source
C C 0.0033 0.0016 'International Tables Vol C Tables 4.2.6.8 and 6.1.1.4'
H H 0.0000 0.0000 'International Tables Vol C Tables 4.2.6.8 and 6.1.1.4'
N N 0.0061 0.0033 'International Tables Vol C Tables 4.2.6.8 and 6.1.1.4'
O O 0.0106 0.0060 'International Tables Vol C Tables 4.2.6.8 and 6.1.1.4'
Cl Cl 0.1484 0.1585 'International Tables Vol C Tables 4.2.6.8 and 6.1.1.4'
Pd Pd -0.9988 1.0072 'International Tables Vol C Tables 4.2.6.8 and 6.1.1.4'

loop_
_geom_angle_atom_site_label_1
_geom_angle_atom_site_label_2
_geom_angle_atom_site_label_3
_geom_angle
_geom_angle_site_symmetry_1
_geom_angle_site_symmetry_3
_geom_angle_publ_flag
N Pd N 180.0 5 . ?
N Pd Cl 90.0 5 5 ?
N Pd Cl 90.0 . 5 ?
N Pd Cl 90.0 5 . ?
N Pd Cl 90.0 . . ?
Cl Pd Cl 180.0 5 . ?
C5 O2 H2 113.3 . . ?
C1 N C1 121.0(3) 2 . ?
C1 N Pd 119.48(17) 2 . ?
C1 N Pd 119.48(17) . . ?
N C1 C2 120.3(3) . . ?
N C1 C4 116.0(3) . . ?
C2 C1 C4 123.7(3) . . ?
C3 C2 C1 118.7(3) . . ?
C3 C2 C5 119.2(3) . . ?
C1 C2 C5 122.1(3) . . ?
C2 C3 C2 120.3(4) 2 . ?
C2 C3 H3 119.8 2 . ?
C2 C3 H3 119.8 . . ?
C1 C4 H4A 109.5 . . ?
C1 C4 H4B 109.5 . . ?
H4A C4 H4B 109.5 . . ?
C1 C4 H4C 109.5 . . ?
H4A C4 H4C 109.5 . . ?
H4B C4 H4C 109.5 . . ?
O1 C5 O2 123.6(3) . . ?
O1 C5 C2 124.1(3) . . ?
O2 C5 C2 112.3(2) . . ?
H31 O3 H32 103.3 . . ?
C6 C6 C8 153.0(14) 6 . ?
C6 C6 C6 90.000(3) 6 2_655 ?
C8 C6 C6 101.0(16) . 2_655 ?
C6 C6 C7 84(2) 6 . ?
C8 C6 C7 95(3) . . ?
C6 C6 C7 155(2) 2_655 . ?
C6 C6 C6 64.2(13) 6 5_655 ?
C8 C6 C6 124(2) . 5_655 ?
C6 C6 C6 25.8(13) 2_655 5_655 ?
C7 C6 C6 141(3) . 5_655 ?
C6 C6 C7 71(2) 6 6 ?
C8 C6 C7 107(3) . 6 ?
C6 C6 C7 150(2) 2_655 6 ?
C7 C6 C7 13(4) . 6 ?
C6 C6 C7 129(2) 5_655 6 ?
C6 C6 C8 17.3(9) 6 6 ?
C8 C6 C8 136(2) . 6 ?
C6 C6 C8 97.1(10) 2_655 6 ?
C7 C6 C8 84(3) . 6 ?
C6 C6 C8 72.4(14) 5_655 6 ?
C7 C6 C8 72(2) 6 6 ?
C7 C7 C6 96(2) 6 . ?
C7 C7 C6 71(2) 6 6 ?
C6 C7 C6 24.7(13) . 6 ?
C6 C8 C6 9.7(7) . 6 ?

loop_
_geom_bond_atom_site_label_1
_geom_bond_atom_site_label_2
_geom_bond_distance
_geom_bond_site_symmetry_2
_geom_bond_publ_flag
Pd N 2.063(3) 5 ?
Pd N 2.063(3) . ?
Pd Cl 2.3114(15) 5 ?
Pd Cl 2.3114(15) . ?
O1 C5 1.213(4) . ?
O2 C5 1.310(4) . ?
O2 H2 0.9639 . ?
N C1 1.357(3) 2 ?
N C1 1.357(3) . ?
C1 C2 1.394(4) . ?
C1 C4 1.504(4) . ?
C2 C3 1.389(3) . ?
C2 C5 1.502(4) . ?
C3 C2 1.389(3) 2 ?
C3 H3 0.9500 . ?
C4 H4A 0.9800 . ?
C4 H4B 0.9800 . ?
C4 H4C 0.9800 . ?
O3 H31 0.7846 . ?
O3 H32 0.6203 . ?
C6 C6 0.70(3) 6 ?
C6 C8 1.23(3) . ?
C6 C6 1.45(4) 2_655 ?
C6 C7 1.59(3) . ?
C6 C6 1.61(4) 5_655 ?
C6 C7 1.67(4) 6 ?
C6 C8 1.88(3) 6 ?
C7 C7 0.39(13) 6 ?
C7 C6 1.67(4) 6 ?
C8 C6 1.88(3) 6 ?

loop_
_geom_hbond_atom_site_label_D
_geom_hbond_atom_site_label_H
_geom_hbond_atom_site_label_A
_geom_hbond_distance_DH
_geom_hbond_distance_HA
_geom_hbond_distance_DA
_geom_hbond_angle_DHA
_geom_hbond_site_symmetry_A
O2 H2 O3 0.96 1.62 2.579(3) 173.6 1_554
O3 H31 O1 0.78 2.01 2.795(3) 174.0 7
O3 H32 Cl 0.62 2.65 3.273(3) 174.5 3_556

loop_
_geom_torsion_atom_site_label_1
_geom_torsion_atom_site_label_2
_geom_torsion_atom_site_label_3
_geom_torsion_atom_site_label_4
_geom_torsion
_geom_torsion_site_symmetry_1
_geom_torsion_site_symmetry_2
_geom_torsion_site_symmetry_3
_geom_torsion_site_symmetry_4
_geom_torsion_publ_flag
N Pd N C1 0(98) 5 . . 2 ?
Cl Pd N C1 -84.39(16) 5 . . 2 ?
Cl Pd N C1 95.61(16) . . . 2 ?
N Pd N C1 0(18) 5 . . . ?
Cl Pd N C1 95.61(16) 5 . . . ?
Cl Pd N C1 -84.39(16) . . . . ?
C1 N C1 C2 -4.0(2) 2 . . . ?
Pd N C1 C2 176.0(2) . . . . ?
C1 N C1 C4 173.1(3) 2 . . . ?
Pd N C1 C4 -6.9(3) . . . . ?
N C1 C2 C3 7.9(4) . . . . ?
C4 C1 C2 C3 -169.0(3) . . . . ?
N C1 C2 C5 -170.8(2) . . . . ?
C4 C1 C2 C5 12.4(5) . . . . ?
C1 C2 C3 C2 -3.9(2) . . . 2 ?
C5 C2 C3 C2 174.8(3) . . . 2 ?
C3 C2 C5 O1 -166.4(3) . . . . ?
C1 C2 C5 O1 12.2(5) . . . . ?
C3 C2 C5 O2 12.3(4) . . . . ?
C1 C2 C5 O2 -169.1(3) . . . . ?
C6 C6 C7 C7 0.000(8) 6 . . 6 ?
C8 C6 C7 C7 -152.9(14) . . . 6 ?
C6 C6 C7 C7 78(5) 2_655 . . 6 ?
C6 C6 C7 C7 36(4) 5_655 . . 6 ?
C8 C6 C7 C7 -17.3(9) 6 . . 6 ?
C8 C6 C7 C6 -152.9(14) . . . 6 ?
C6 C6 C7 C6 78(5) 2_655 . . 6 ?
C6 C6 C7 C6 36(4) 5_655 . . 6 ?
C7 C6 C7 C6 0.00(2) 6 . . 6 ?
C8 C6 C7 C6 -17.3(9) 6 . . 6 ?
C6 C6 C8 C6 -112(4) 2_655 . . 6 ?
C7 C6 C8 C6 87(3) . . . 6 ?
C6 C6 C8 C6 -100(4) 5_655 . . 6 ?
C7 C6 C8 C6 80(3) 6 . . 6 ?
C8 C6 C8 C6 0.00(4) 6 . . 6 ?
